data_2236865
loop_
_publ_author_name
'Sewpersad, Shirveen'
'Omondi, Bernard'
'Van Zyl, Werner E.'

_publ_section_title
;
 Bis[<i>O</i>-propyl
 (4-ethoxyphenyl)dithiophosphonato-\k^2^<i>S</i>,<i>S</i>']nickel(II)
;
_journal_coeditor_code FJ2606
_journal_issue 12
_journal_name_full 'Acta Crystallographica Section E'
_journal_page_first m1534
_journal_paper_doi 10.1107/S1600536812047368
_journal_volume 68
_journal_year 2012
_chemical_formula_iupac '[Ni (C11 H16 O2 P S2)2]'
_chemical_formula_moiety 'C22 H32 Ni O4 P2 S4'
_chemical_formula_sum 'C22 H32 Ni O4 P2 S4'
_chemical_formula_weight 609.37
_chemical_name_systematic
;
Bis[<i>O</i>-propyl
(4-ethoxyphenyl)dithiophosphonato-\k^2^<i>S</i>,<i>S</i>']nickel(II)
;
_space_group_IT_number 14
_symmetry_cell_setting monoclinic
_symmetry_space_group_name_Hall '-P 2ybc'
_symmetry_space_group_name_H-M 'P 1 21/c 1'
_atom_sites_solution_hydrogens geom
_atom_sites_solution_primary direct
_atom_sites_solution_secondary difmap
_audit_creation_method SHELXL-97
_cell_angle_alpha 90.00
_cell_angle_beta 102.8780(10)
_cell_angle_gamma 90.00
_cell_formula_units_Z 2
_cell_length_a 9.4227(2)
_cell_length_b 15.6479(3)
_cell_length_c 9.5281(2)
_cell_measurement_reflns_used 32798
_cell_measurement_temperature 173(2)
_cell_measurement_theta_max 28.79
_cell_measurement_theta_min 2.22
_cell_volume 1369.54(5)
_computing_cell_refinement 'SAINT-Plus (Bruker, 2008)'
_computing_data_collection 'APEX2 (Bruker, 2008)'
_computing_data_reduction 'SAINT-Plus and XPREP (Bruker, 2008)'
_computing_molecular_graphics 'SHELXTL (Sheldrick, 2008)'
_computing_publication_material 'SHELXL97 (Sheldrick, 2008)'
_computing_structure_refinement 'SHELXL97 (Sheldrick, 2008)'
_computing_structure_solution 'SHELXS97 (Sheldrick, 2008)'
_diffrn_ambient_temperature 173(2)
_diffrn_measured_fraction_theta_full 0.995
_diffrn_measured_fraction_theta_max 0.995
_diffrn_measurement_device_type 'Bruker APEXII CCD'
_diffrn_measurement_method '\f and \w scans'
_diffrn_radiation_monochromator graphite
_diffrn_radiation_source 'fine-focus sealed tube'
_diffrn_radiation_type MoK\a
_diffrn_radiation_wavelength 0.71073
_diffrn_reflns_av_R_equivalents 0.0199
_diffrn_reflns_av_sigmaI/netI 0.0082
_diffrn_reflns_limit_h_max 12
_diffrn_reflns_limit_h_min -12
_diffrn_reflns_limit_k_max 20
_diffrn_reflns_limit_k_min -20
_diffrn_reflns_limit_l_max 12
_diffrn_reflns_limit_l_min -12
_diffrn_reflns_number 32798
_diffrn_reflns_theta_full 28.49
_diffrn_reflns_theta_max 28.49
_diffrn_reflns_theta_min 2.22
_diffrn_standards_decay_% 0
_diffrn_standards_interval_count 0
_diffrn_standards_interval_time 0
_diffrn_standards_number 0
_exptl_absorpt_coefficient_mu 1.157
_exptl_absorpt_correction_T_max 0.8833
_exptl_absorpt_correction_T_min 0.6547
_exptl_absorpt_correction_type multi-scan
_exptl_absorpt_process_details '(SADABS; Bruker, 2008)'
_exptl_crystal_colour purple
_exptl_crystal_density_diffrn 1.478
_exptl_crystal_density_method 'not measured'
_exptl_crystal_description block
_exptl_crystal_F_000 636
_exptl_crystal_size_max 0.40
_exptl_crystal_size_mid 0.34
_exptl_crystal_size_min 0.11
_refine_diff_density_max 0.350
_refine_diff_density_min -0.387
_refine_ls_extinction_method none
_refine_ls_goodness_of_fit_ref 1.085
_refine_ls_hydrogen_treatment constr
_refine_ls_matrix_type full
_refine_ls_number_parameters 153
_refine_ls_number_reflns 3446
_refine_ls_number_restraints 0
_refine_ls_restrained_S_all 1.085
_refine_ls_R_factor_all 0.0193
_refine_ls_R_factor_gt 0.0186
_refine_ls_shift/su_max 0.001
_refine_ls_shift/su_mean 0.000
_refine_ls_structure_factor_coef Fsqd
_refine_ls_weighting_details 'calc w=1/[\s^2^(Fo^2^)+(0.0288P)^2^+0.5042P] where P=(Fo^2^+2Fc^2^)/3'
_refine_ls_weighting_scheme calc
_refine_ls_wR_factor_gt 0.0522
_refine_ls_wR_factor_ref 0.0529
_reflns_number_gt 3335
_reflns_number_total 3446
_reflns_threshold_expression I>2\s(I)
_cod_data_source_file fj2606.cif
_cod_data_source_block I
_cod_original_sg_symbol_H-M 'P 21/c'
_cod_database_code 2236865
_cod_database_fobs_code 2236865

loop_
_symmetry_equiv_pos_as_xyz
'x, y, z'
'-x, y+1/2, -z+1/2'
'-x, -y, -z'
'x, -y-1/2, z-1/2'

loop_
_atom_site_type_symbol
_atom_site_label
_atom_site_fract_x
_atom_site_fract_y
_atom_site_fract_z
_atom_site_U_iso_or_equiv
_atom_site_adp_type
_atom_site_calc_flag
_atom_site_refinement_flags
_atom_site_occupancy
_atom_site_symmetry_multiplicity
C C1 0.29971(11) -0.07749(6) 0.10196(10) 0.01471(18) Uani d . 1 1
C C2 0.31929(11) -0.15981(7) 0.15941(11) 0.01713(19) Uani d . 1 1
H H2 0.3857 -0.1688 0.2490 0.021 Uiso calc R 1 1
C C3 0.24319(11) -0.22889(7) 0.08761(11) 0.01787(19) Uani d . 1 1
H H3 0.2576 -0.2847 0.1275 0.021 Uiso calc R 1 1
C C4 0.14523(11) -0.21525(7) -0.04391(11) 0.01670(19) Uani d . 1 1
C C5 0.12225(11) -0.13257(7) -0.10066(11) 0.0193(2) Uani d . 1 1
H H5 0.0537 -0.1233 -0.1889 0.023 Uiso calc R 1 1
C C6 0.19899(11) -0.06433(7) -0.02877(11) 0.01805(19) Uani d . 1 1
H H6 0.1835 -0.0084 -0.0680 0.022 Uiso calc R 1 1
C C7 0.08205(13) -0.36349(7) -0.07133(13) 0.0237(2) Uani d . 1 1
H H7A 0.0514 -0.3672 0.0214 0.028 Uiso calc R 1 1
H H7B 0.1845 -0.3826 -0.0560 0.028 Uiso calc R 1 1
C C8 -0.01499(13) -0.41831(8) -0.18383(15) 0.0293(3) Uani d . 1 1
H H8A -0.1153 -0.3973 -0.2004 0.044 Uiso calc R 1 1
H H8B -0.0113 -0.4776 -0.1501 0.044 Uiso calc R 1 1
H H8C 0.0187 -0.4156 -0.2739 0.044 Uiso calc R 1 1
C C9 0.45560(11) 0.16125(6) 0.09836(11) 0.01833(19) Uani d . 1 1
H H9A 0.5607 0.1608 0.0983 0.022 Uiso calc R 1 1
H H9B 0.4439 0.1817 0.1935 0.022 Uiso calc R 1 1
C C10 0.37431(12) 0.21896(7) -0.01933(13) 0.0217(2) Uani d . 1 1
H H10A 0.3759 0.1934 -0.1140 0.026 Uiso calc R 1 1
H H10B 0.4247 0.2748 -0.0132 0.026 Uiso calc R 1 1
C C11 0.21705(14) 0.23324(9) -0.00963(17) 0.0339(3) Uani d . 1 1
H H11A 0.1684 0.1779 -0.0093 0.051 Uiso calc R 1 1
H H11B 0.1666 0.2668 -0.0927 0.051 Uiso calc R 1 1
H H11C 0.2149 0.2642 0.0793 0.051 Uiso calc R 1 1
O O1 0.06717(8) -0.27749(5) -0.12533(8) 0.02031(15) Uani d . 1 1
O O2 0.39444(8) 0.07533(5) 0.06998(8) 0.01738(15) Uani d . 1 1
P P1 0.39744(3) 0.010268(16) 0.19771(3) 0.01352(6) Uani d . 1 1
S S2 0.30614(3) 0.057093(16) 0.35296(3) 0.01596(6) Uani d . 1 1
S S4 0.40325(3) 0.020730(18) 0.69008(3) 0.01702(6) Uani d . 1 1
Ni Ni1 0.5000 0.0000 0.5000 0.01246(5) Uani d S 1 2

loop_
_atom_site_aniso_label
_atom_site_aniso_U_11
_atom_site_aniso_U_22
_atom_site_aniso_U_33
_atom_site_aniso_U_12
_atom_site_aniso_U_13
_atom_site_aniso_U_23
C1 0.0179(4) 0.0127(4) 0.0136(4) -0.0006(3) 0.0037(3) -0.0009(3)
C2 0.0203(4) 0.0160(5) 0.0145(4) 0.0006(4) 0.0025(3) 0.0016(4)
C3 0.0214(5) 0.0135(4) 0.0188(5) -0.0003(4) 0.0049(4) 0.0014(4)
C4 0.0166(4) 0.0159(5) 0.0185(4) -0.0024(4) 0.0058(4) -0.0034(4)
C5 0.0198(5) 0.0195(5) 0.0167(5) -0.0009(4) -0.0003(4) 0.0002(4)
C6 0.0218(5) 0.0142(4) 0.0169(5) 0.0003(4) 0.0016(4) 0.0017(3)
C7 0.0246(5) 0.0148(5) 0.0315(6) -0.0027(4) 0.0060(4) -0.0044(4)
C8 0.0228(5) 0.0204(5) 0.0436(7) -0.0046(4) 0.0050(5) -0.0106(5)
C9 0.0231(5) 0.0132(4) 0.0191(5) -0.0042(4) 0.0054(4) -0.0005(4)
C10 0.0220(5) 0.0158(5) 0.0283(5) 0.0011(4) 0.0079(4) 0.0049(4)
C11 0.0239(6) 0.0256(6) 0.0537(8) 0.0051(5) 0.0119(5) 0.0057(6)
O1 0.0216(4) 0.0159(3) 0.0225(4) -0.0040(3) 0.0029(3) -0.0041(3)
O2 0.0258(4) 0.0121(3) 0.0136(3) -0.0032(3) 0.0030(3) 0.0007(3)
P1 0.01689(12) 0.01224(12) 0.01123(12) -0.00026(8) 0.00272(9) 0.00008(8)
S2 0.01740(12) 0.01656(12) 0.01382(11) 0.00237(8) 0.00325(9) -0.00129(8)
S4 0.01565(11) 0.02265(13) 0.01304(12) 0.00131(9) 0.00382(9) -0.00118(9)
Ni1 0.01398(9) 0.01286(9) 0.01053(9) -0.00043(6) 0.00272(7) -0.00086(6)

loop_
_atom_type_symbol
_atom_type_description
_atom_type_scat_dispersion_real
_atom_type_scat_dispersion_imag
_atom_type_scat_source
C C 0.0033 0.0016 'International Tables Vol C Tables 4.2.6.8 and 6.1.1.4'
H H 0.0000 0.0000 'International Tables Vol C Tables 4.2.6.8 and 6.1.1.4'
O O 0.0106 0.0060 'International Tables Vol C Tables 4.2.6.8 and 6.1.1.4'
P P 0.1023 0.0942 'International Tables Vol C Tables 4.2.6.8 and 6.1.1.4'
S S 0.1246 0.1234 'International Tables Vol C Tables 4.2.6.8 and 6.1.1.4'
Ni Ni 0.3393 1.1124 'International Tables Vol C Tables 4.2.6.8 and 6.1.1.4'

loop_
_geom_angle_atom_site_label_1
_geom_angle_atom_site_label_2
_geom_angle_atom_site_label_3
_geom_angle_site_symmetry_1
_geom_angle_site_symmetry_3
_geom_angle
C2 C1 C6 . . 119.20(9)
C2 C1 P1 . . 120.07(7)
C6 C1 P1 . . 120.69(8)
C3 C2 C1 . . 121.07(9)
C3 C2 H2 . . 119.5
C1 C2 H2 . . 119.5
C2 C3 C4 . . 119.20(9)
C2 C3 H3 . . 120.4
C4 C3 H3 . . 120.4
O1 C4 C3 . . 124.71(9)
O1 C4 C5 . . 115.18(9)
C3 C4 C5 . . 120.12(9)
C6 C5 C4 . . 120.23(9)
C6 C5 H5 . . 119.9
C4 C5 H5 . . 119.9
C5 C6 C1 . . 120.15(9)
C5 C6 H6 . . 119.9
C1 C6 H6 . . 119.9
O1 C7 C8 . . 106.40(10)
O1 C7 H7A . . 110.4
C8 C7 H7A . . 110.4
O1 C7 H7B . . 110.4
C8 C7 H7B . . 110.4
H7A C7 H7B . . 108.6
C7 C8 H8A . . 109.5
C7 C8 H8B . . 109.5
H8A C8 H8B . . 109.5
C7 C8 H8C . . 109.5
H8A C8 H8C . . 109.5
H8B C8 H8C . . 109.5
O2 C9 C10 . . 107.37(8)
O2 C9 H9A . . 110.2
C10 C9 H9A . . 110.2
O2 C9 H9B . . 110.2
C10 C9 H9B . . 110.2
H9A C9 H9B . . 108.5
C9 C10 C11 . . 112.50(10)
C9 C10 H10A . . 109.1
C11 C10 H10A . . 109.1
C9 C10 H10B . . 109.1
C11 C10 H10B . . 109.1
H10A C10 H10B . . 107.8
C10 C11 H11A . . 109.5
C10 C11 H11B . . 109.5
H11A C11 H11B . . 109.5
C10 C11 H11C . . 109.5
H11A C11 H11C . . 109.5
H11B C11 H11C . . 109.5
C4 O1 C7 . . 118.10(8)
C9 O2 P1 . . 120.67(6)
O2 P1 C1 . . 100.55(4)
O2 P1 S4 . 3_656 114.86(3)
C1 P1 S4 . 3_656 113.69(3)
O2 P1 S2 . . 113.25(3)
C1 P1 S2 . . 113.57(3)
S4 P1 S2 3_656 . 101.530(15)
O2 P1 Ni1 . . 139.70(3)
C1 P1 Ni1 . . 119.74(3)
S4 P1 Ni1 3_656 . 51.409(9)
S2 P1 Ni1 . . 51.421(9)
P1 S2 Ni1 . . 83.742(11)
P1 S4 Ni1 3_656 . 83.894(11)
S4 Ni1 S4 3_656 . 180.0
S4 Ni1 S2 3_656 3_656 91.498(9)
S4 Ni1 S2 . 3_656 88.502(9)
S4 Ni1 S2 3_656 . 88.502(9)
S4 Ni1 S2 . . 91.498(9)
S2 Ni1 S2 3_656 . 180.0
S4 Ni1 P1 3_656 3_656 135.304(8)
S4 Ni1 P1 . 3_656 44.696(8)
S2 Ni1 P1 3_656 3_656 44.837(8)
S2 Ni1 P1 . 3_656 135.163(8)
S4 Ni1 P1 3_656 . 44.696(8)
S4 Ni1 P1 . . 135.304(8)
S2 Ni1 P1 3_656 . 135.163(8)
S2 Ni1 P1 . . 44.837(8)
P1 Ni1 P1 3_656 . 180.0

loop_
_geom_bond_atom_site_label_1
_geom_bond_atom_site_label_2
_geom_bond_site_symmetry_2
_geom_bond_distance
C1 C2 . 1.3957(14)
C1 C6 . 1.4028(13)
C1 P1 . 1.7865(10)
C2 C3 . 1.3899(14)
C2 H2 . 0.9500
C3 C4 . 1.3973(14)
C3 H3 . 0.9500
C4 O1 . 1.3554(12)
C4 C5 . 1.4004(14)
C5 C6 . 1.3825(14)
C5 H5 . 0.9500
C6 H6 . 0.9500
C7 O1 . 1.4364(13)
C7 C8 . 1.5113(16)
C7 H7A . 0.9900
C7 H7B . 0.9900
C8 H8A . 0.9800
C8 H8B . 0.9800
C8 H8C . 0.9800
C9 O2 . 1.4640(12)
C9 C10 . 1.5089(14)
C9 H9A . 0.9900
C9 H9B . 0.9900
C10 C11 . 1.5216(16)
C10 H10A . 0.9900
C10 H10B . 0.9900
C11 H11A . 0.9800
C11 H11B . 0.9800
C11 H11C . 0.9800
O2 P1 . 1.5822(7)
P1 S4 3_656 2.0026(4)
P1 S2 . 2.0081(3)
P1 Ni1 . 2.8310(3)
S2 Ni1 . 2.2264(2)
S4 P1 3_656 2.0026(4)
S4 Ni1 . 2.2254(2)
Ni1 S4 3_656 2.2254(2)
Ni1 S2 3_656 2.2264(2)
Ni1 P1 3_656 2.8310(3)

loop_
_geom_torsion_atom_site_label_1
_geom_torsion_atom_site_label_2
_geom_torsion_atom_site_label_3
_geom_torsion_atom_site_label_4
_geom_torsion_site_symmetry_1
_geom_torsion_site_symmetry_4
_geom_torsion
C6 C1 C2 C3 . . 1.47(15)
C1 C2 C3 C4 . . -0.24(15)
C2 C3 C4 C5 . . -1.32(15)
C3 C4 C5 C6 . . 1.64(16)
C4 C5 C6 C1 . . -0.40(16)
C2 C1 C6 C5 . . -1.14(15)
O2 C9 C10 C11 . . 68.95(12)
C3 C4 O1 C7 . . 2.04(15)
C10 C9 O2 P1 . . -151.82(7)
C9 O2 P1 C1 . . 176.20(7)
C9 O2 P1 S4 . 3_656 -61.34(8)
C9 O2 P1 S2 . . 54.69(8)
C9 O2 P1 Ni1 . . -2.44(10)
C2 C1 P1 O2 . . 156.81(8)
C6 C1 P1 O2 . . -25.43(9)
C2 C1 P1 S4 . 3_656 33.54(9)
C6 C1 P1 S4 . 3_656 -148.71(7)
C2 C1 P1 S2 . . -81.91(8)
C6 C1 P1 S2 . . 95.85(8)
C2 C1 P1 Ni1 . . -24.20(10)
C6 C1 P1 Ni1 . . 153.56(7)
O2 P1 S2 Ni1 . . -135.98(3)
C1 P1 S2 Ni1 . . 110.14(4)
S4 P1 S2 Ni1 3_656 . -12.297(14)
P1 S4 Ni1 S2 3_656 3_656 10.854(12)
P1 S4 Ni1 S2 3_656 . -169.146(12)
P1 S2 Ni1 S4 . 3_656 10.827(12)
P1 S2 Ni1 S4 . . -169.173(12)
O2 P1 Ni1 S4 . 3_656 -83.72(5)
C1 P1 Ni1 S4 . 3_656 97.82(4)
S2 P1 Ni1 S4 . 3_656 -164.515(17)
O2 P1 Ni1 S4 . . 96.28(5)
C1 P1 Ni1 S4 . . -82.18(4)
S2 P1 Ni1 S4 . . 15.485(17)
O2 P1 Ni1 S2 . 3_656 -99.21(5)
C1 P1 Ni1 S2 . 3_656 82.33(4)
S4 P1 Ni1 S2 3_656 3_656 -15.485(17)
O2 P1 Ni1 S2 . . 80.79(5)
C1 P1 Ni1 S2 . . -97.67(4)
S4 P1 Ni1 S2 3_656 . 164.515(17)
